data_2022010
loop_
_publ_author_name
'Jha, Kunal Kumar'
'Gruza, Barbara'
'Kumar, Prashant'
'Chodkiewicz, Michal Leszek'
'Dominiak, Paulina Maria'

_publ_section_title
;
 TAAM: a reliable and user friendly tool for hydrogen-atom location using
 routine X-ray diffraction data
;
_journal_issue 3
_journal_name_full 'Acta Crystallographica Section B Structural Science, Crystal Engineering and Materials'
_journal_paper_doi 10.1107/S2052520620002917
_journal_volume 76
_journal_year 2020
_chemical_absolute_configuration unk
_chemical_formula_moiety 'C6 H10 N2 O5, 2(H2 O)'
_chemical_formula_sum 'C6 H14 N2 O7'
_chemical_formula_weight 226.19
_space_group_crystal_system orthorhombic
_space_group_IT_number 19
_space_group_name_Hall 'P 2ac 2ab'
_space_group_name_H-M_alt 'P 21 21 21'
_symmetry_Int_Tables_number 19
_audit_creation_date 2019-09-26
_audit_creation_method
;
Olex2 1.2
(compiled 2018.05.29 svn.r3508 for OlexSys, GUI svn.r5506)
;
_cell_angle_alpha 90
_cell_angle_beta 90
_cell_angle_gamma 90
_cell_formula_units_Z 4
_cell_length_a 9.6590(10)
_cell_length_b 9.6720(10)
_cell_length_c 10.7390(10)
_cell_measurement_temperature 123(2)
_cell_volume 1003.26(17)
_computing_molecular_graphics 'Olex2 (Dolomanov et al., 2009)'
_computing_publication_material 'Olex2 (Dolomanov et al., 2009)'
_computing_structure_refinement 'olex2.refine (Bourhis et al., 2015)'
_diffrn_ambient_temperature 123(2)
_diffrn_measured_fraction_theta_full 0.9391
_diffrn_measured_fraction_theta_max 0.9391
_diffrn_measurement_device_type 'Nonius CAD 4F diffractometer'
_diffrn_radiation_type MoK\a
_diffrn_radiation_wavelength .7107
_diffrn_reflns_av_R_equivalents 0.0000
_diffrn_reflns_av_unetI/netI 0.0409
_diffrn_reflns_limit_h_max 23
_diffrn_reflns_limit_h_min 0
_diffrn_reflns_limit_k_max 22
_diffrn_reflns_limit_k_min 0
_diffrn_reflns_limit_l_max 24
_diffrn_reflns_limit_l_min 0
_diffrn_reflns_number 4115
_diffrn_reflns_theta_full 26.4770
_diffrn_reflns_theta_max 26.48
_diffrn_reflns_theta_min 2.83
_exptl_absorpt_coefficient_mu 0.137
_exptl_crystal_density_diffrn 1.4974
_exptl_crystal_F_000 480.3779
_refine_diff_density_max 0.1400
_refine_diff_density_min -0.0935
_refine_diff_density_rms 0.0236
_refine_ls_d_res_high 0.7971
_refine_ls_d_res_low 7.1868
_refine_ls_goodness_of_fit_ref 1.0274
_refine_ls_hydrogen_treatment refall
_refine_ls_matrix_type full
_refine_ls_number_constraints 0
_refine_ls_number_parameters 262
_refine_ls_number_reflns 1141
_refine_ls_number_restraints 0
_refine_ls_restrained_S_all 1.0274
_refine_ls_R_factor_all 0.0133
_refine_ls_R_factor_gt 0.0133
_refine_ls_shift/su_max 0.0010
_refine_ls_shift/su_mean 0.0001
_refine_ls_structure_factor_coef Fsqd
_refine_ls_weighting_details 'w=1/[\s^2^(Fo^2^)+(0.0000P)^2^] where P=(Fo^2^+2Fc^2^)/3'
_refine_ls_weighting_scheme calc
_refine_ls_wR_factor_gt 0.0331
_refine_ls_wR_factor_ref 0.0331
_reflns_Friedel_coverage 0.0
_reflns_limit_h_max 12
_reflns_limit_h_min 0
_reflns_limit_k_max 12
_reflns_limit_k_min 0
_reflns_limit_l_max 13
_reflns_limit_l_min 0
_reflns_number_gt 1141
_reflns_number_total 1141
_reflns_threshold_expression I>=2u(I)
_cod_data_source_file 22_TAAM_ANIS_0.8.cif
_cod_data_source_block 22_TAAM_ANIS_0.8
_cod_original_cell_volume 1003.2(4)
_cod_original_sg_symbol_Hall ' P 2ac 2ab'
_cod_database_code 2022010
_olex2_refinement_description
;
;
_olex2_submission_special_instructions 'No special instructions were received'

loop_
_space_group_symop_id
_space_group_symop_operation_xyz
1 x,y,z
2 x+1/2,-y+1/2,-z
3 -x,y+1/2,-z+1/2
4 -x+1/2,-y,z+1/2

loop_
_atom_site_label
_atom_site_type_symbol
_atom_site_fract_x
_atom_site_fract_y
_atom_site_fract_z
_atom_site_U_iso_or_equiv
_atom_site_adp_type
_atom_site_occupancy
_atom_site_refinement_flags_posn
O(21 O -0.78649(7) -0.27424(7) -0.22765(6) 0.01570(15) Uani 1.000000 .
O(22 O -0.94725(7) -0.14229(7) -0.31601(7) 0.01766(15) Uani 1.000000 .
C(2) C -0.82423(9) -0.16976(9) -0.28810(8) 0.01298(17) Uani 1.000000 .
C(2A C -0.71306(10) -0.06643(9) -0.32937(9) 0.01362(18) Uani 1.000000 .
H(2A H -0.7372(14) 0.0232(18) -0.2799(12) 0.028(4) Uani 1.000000 .
N(2) N -0.57665(8) -0.11493(9) -0.29281(8) 0.01473(17) Uani 1.000000 .
H(2) H -0.5530(16) -0.211(2) -0.3054(14) 0.038(4) Uani 1.000000 .
C(1) C -0.48453(10) -0.03284(9) -0.23669(8) 0.01296(18) Uani 1.000000 .
O2 O -0.50746(7) 0.08756(6) -0.20630(7) 0.01819(15) Uani 1.000000 .
C(1A C -0.34478(10) -0.10066(10) -0.21281(9) 0.01600(19) Uani 1.000000 .
H(1a H -0.3643(16) -0.2042(18) -0.1749(16) 0.048(4) Uani 1.000000 .
H(1b H -0.2922(15) -0.1077(16) -0.3008(14) 0.040(4) Uani 1.000000 .
N(1) N -0.26573(11) -0.01706(10) -0.12320(9) 0.01642(19) Uani 1.000000 .
H(1c H -0.240(2) 0.070(2) -0.163(2) 0.053(6) Uani 1.000000 .
H(1d H -0.3266(19) 0.0022(19) -0.0456(16) 0.038(5) Uani 1.000000 .
H(1e H -0.186(2) -0.063(2) -0.0957(18) 0.039(5) Uani 1.000000 .
C(2B C -0.71590(12) -0.03555(10) -0.46975(9) 0.01648(19) Uani 1.000000 .
H(2b H -0.8194(15) -0.0143(15) -0.4970(13) 0.029(3) Uani 1.000000 .
H(2c H -0.6441(15) 0.0480(14) -0.4899(12) 0.029(3) Uani 1.000000 .
C(2G C -0.67047(9) -0.16116(9) -0.54234(8) 0.01462(18) Uani 1.000000 .
O(2D O -0.71221(8) -0.27638(6) -0.51796(6) 0.01964(16) Uani 1.000000 .
O1 O -0.58220(8) -0.13476(8) -0.63213(8) 0.02329(18) Uani 1.000000 .
H1 H -0.5403(19) -0.2171(19) -0.6628(17) 0.034(4) Uani 1.000000 .
O(W1 O -0.94986(9) -0.41616(9) -0.07043(7) 0.01836(16) Uani 1.000000 .
O(W2 O -0.39848(10) 0.19348(9) -0.48422(8) 0.02437(18) Uani 1.000000 .
H(Wc H -0.4480(17) 0.2725(18) -0.5149(18) 0.031(4) Uani 1.000000 .
H(Wd H -0.3486(16) 0.2169(17) -0.4108(16) 0.033(4) Uani 1.000000 .
H(Wa H -0.8958(17) -0.3706(15) -0.1309(15) 0.026(4) Uani 1.000000 .
H(Wb H -0.9910(17) -0.4902(19) -0.1136(16) 0.031(4) Uani 1.000000 .

loop_
_atom_site_aniso_label
_atom_site_aniso_U_11
_atom_site_aniso_U_22
_atom_site_aniso_U_33
_atom_site_aniso_U_12
_atom_site_aniso_U_13
_atom_site_aniso_U_23
O(21 0.0160(3) 0.0136(3) 0.0175(3) -0.0009(3) -0.0000(3) 0.0035(2)
O(22 0.0154(3) 0.0122(3) 0.0253(3) -0.0012(3) -0.0034(3) 0.0010(3)
C(2) 0.0148(4) 0.0104(4) 0.0138(4) 0.0005(4) -0.0015(3) -0.0012(3)
C(2A 0.0157(4) 0.0088(4) 0.0164(4) 0.0005(4) 0.0007(4) -0.0014(4)
H(2A 0.019(7) 0.044(10) 0.020(7) 0.007(7) 0.015(6) 0.007(8)
N(2) 0.0155(4) 0.0093(4) 0.0194(4) -0.0004(3) -0.0010(3) -0.0020(3)
H(2) 0.038(10) 0.052(11) 0.025(9) 0.025(10) -0.022(8) -0.007(9)
C(1) 0.0153(4) 0.0085(4) 0.0150(4) -0.0001(3) -0.0001(3) -0.0006(3)
O2 0.0177(3) 0.0090(3) 0.0279(3) 0.0002(3) -0.0040(3) -0.0038(3)
C(1A 0.0154(4) 0.0123(4) 0.0203(4) 0.0014(4) -0.0020(4) -0.0024(4)
H(1a 0.033(9) 0.047(10) 0.064(11) -0.007(9) -0.017(9) -0.007(10)
H(1b 0.038(9) 0.049(10) 0.033(9) 0.012(8) 0.003(8) -0.009(9)
N(1) 0.0178(4) 0.0116(4) 0.0198(5) 0.0011(4) -0.0045(4) -0.0018(4)
H(1c 0.057(13) 0.036(13) 0.065(14) -0.012(12) -0.010(12) -0.006(13)
H(1d 0.038(10) 0.064(14) 0.012(9) 0.012(10) 0.010(9) -0.023(9)
H(1e 0.036(12) 0.043(12) 0.039(11) -0.025(11) -0.002(10) -0.025(10)
C(2B 0.0202(5) 0.0111(4) 0.0181(5) 0.0031(4) 0.0019(4) 0.0019(3)
H(2b 0.018(9) 0.034(8) 0.036(8) 0.003(7) 0.000(7) -0.001(7)
H(2c 0.033(8) 0.023(7) 0.031(8) -0.003(8) 0.012(7) -0.004(7)
C(2G 0.0183(4) 0.0111(4) 0.0144(4) 0.0019(4) 0.0009(3) 0.0016(3)
O(2D 0.0283(4) 0.0120(3) 0.0187(3) -0.0018(3) 0.0056(3) -0.0005(3)
O1 0.0278(4) 0.0157(4) 0.0263(4) 0.0039(3) 0.0111(3) 0.0045(3)
H1 0.032(10) 0.030(10) 0.040(10) -0.011(9) 0.019(8) 0.009(9)
O(W1 0.0196(4) 0.0158(4) 0.0196(4) -0.0020(3) 0.0018(3) 0.0001(3)
O(W2 0.0274(4) 0.0220(4) 0.0237(4) 0.0076(4) -0.0035(3) -0.0061(3)
H(Wc 0.028(9) 0.014(8) 0.050(11) 0.008(8) -0.019(9) -0.006(8)
H(Wd 0.027(9) 0.047(10) 0.026(9) 0.015(8) -0.025(8) -0.015(8)
H(Wa 0.038(9) 0.016(7) 0.024(9) -0.004(8) 0.010(8) -0.009(7)
H(Wb 0.034(10) 0.033(9) 0.025(9) 0.005(9) -0.006(8) 0.005(8)

loop_
_atom_type_symbol
_atom_type_description
_atom_type_scat_dispersion_real
_atom_type_scat_dispersion_imag
_atom_type_scat_source
_atom_type_scat_dispersion_source
C C 0.00347 0.00161 'Clementi & Roetti, C., At. Data Nucl. Data Tables 1974, 14, (177-478); Clementi & Raimondi, J. Chem. Phys., 1963, 38, (2686-2689)' 'Henke, Gullikson and Davis, At. Data and Nucl. Data Tables, 1993, 54, 2'
H H 0.00000 0.00000 'Clementi & Roetti, C., At. Data Nucl. Data Tables 1974, 14, (177-478); Clementi & Raimondi, J. Chem. Phys., 1963, 38, (2686-2689)' 'Henke, Gullikson and Davis, At. Data and Nucl. Data Tables, 1993, 54, 2'
N N 0.00653 0.00323 'Clementi & Roetti, C., At. Data Nucl. Data Tables 1974, 14, (177-478); Clementi & Raimondi, J. Chem. Phys., 1963, 38, (2686-2689)' 'Henke, Gullikson and Davis, At. Data and Nucl. Data Tables, 1993, 54, 2'
O O 0.01158 0.00611 'Clementi & Roetti, C., At. Data Nucl. Data Tables 1974, 14, (177-478); Clementi & Raimondi, J. Chem. Phys., 1963, 38, (2686-2689)' 'Henke, Gullikson and Davis, At. Data and Nucl. Data Tables, 1993, 54, 2'

loop_
_geom_angle_atom_site_label_1
_geom_angle_atom_site_label_2
_geom_angle_atom_site_label_3
_geom_angle
_geom_angle_site_symmetry_1
_geom_angle_site_symmetry_3
_geom_angle_publ_flag
O(22 C(2) O(21 124.71(9) . . ?
C(2A C(2) O(21 118.11(8) . . ?
C(2A C(2) O(22 117.17(8) . . ?
H(2A C(2A C(2) 103.8(7) . . ?
N(2) C(2A C(2) 110.29(7) . . ?
N(2) C(2A H(2A 109.4(8) . . ?
C(2B C(2A C(2) 113.44(8) . . ?
C(2B C(2A H(2A 109.5(7) . . ?
C(2B C(2A N(2) 110.12(8) . . ?
H(2) N(2) C(2A 119.2(9) . . ?
C(1) N(2) C(2A 122.28(8) . . ?
C(1) N(2) H(2) 118.5(9) . . ?
O2 C(1) N(2) 124.23(9) . . ?
C(1A C(1) N(2) 114.23(8) . . ?
C(1A C(1) O2 121.54(8) . . ?
H(1a C(1A C(1) 107.6(8) . . ?
H(1b C(1A C(1) 107.3(8) . . ?
H(1b C(1A H(1a 110.4(12) . . ?
N(1) C(1A C(1) 109.49(8) . . ?
N(1) C(1A H(1a 110.4(8) . . ?
N(1) C(1A H(1b 111.4(8) . . ?
H(1c N(1) C(1A 108.6(12) . . ?
H(1d N(1) C(1A 109.3(10) . . ?
H(1d N(1) H(1c 110.3(16) . . ?
H(1e N(1) C(1A 111.7(10) . . ?
H(1e N(1) H(1c 109.8(16) . . ?
H(1e N(1) H(1d 107.3(14) . . ?
H(2b C(2B C(2A 108.9(7) . . ?
H(2c C(2B C(2A 109.1(7) . . ?
H(2c C(2B H(2b 113.7(11) . . ?
C(2G C(2B C(2A 110.19(8) . . ?
C(2G C(2B H(2b 106.7(8) . . ?
C(2G C(2B H(2c 108.1(7) . . ?
O(2D C(2G C(2B 122.09(8) . . ?
O1 C(2G C(2B 114.33(8) . . ?
O1 C(2G O(2D 123.57(9) . . ?
H1 O1 C(2G 111.6(9) . . ?
H(Wb O(W1 H(Wa 104.5(13) . . ?
H(Wd O(W2 H(Wc 110.3(14) . . ?

loop_
_geom_bond_atom_site_label_1
_geom_bond_atom_site_label_2
_geom_bond_distance
_geom_bond_site_symmetry_2
_geom_bond_publ_flag
O(21 C(2) 1.2551(11) . ?
O(22 C(2) 1.2539(11) . ?
C(2) C(2A 1.5324(13) . ?
C(2A H(2A 1.043(17) . ?
C(2A N(2) 1.4526(12) . ?
C(2A C(2B 1.5370(13) . ?
N(2) H(2) 0.963(18) . ?
N(2) C(1) 1.3362(13) . ?
C(1) O2 1.2295(11) . ?
C(1) C(1A 1.5225(12) . ?
C(1A H(1a 1.098(18) . ?
C(1A H(1b 1.075(15) . ?
C(1A N(1) 1.4707(13) . ?
N(1) H(1c 0.98(2) . ?
N(1) H(1d 1.037(18) . ?
N(1) H(1e 0.94(2) . ?
C(2B H(2b 1.062(14) . ?
C(2B H(2c 1.087(14) . ?
C(2B C(2G 1.5087(12) . ?
C(2G O(2D 1.2137(12) . ?
C(2G O1 1.3122(12) . ?
O1 H1 0.95(2) . ?
O(W1 H(Wa 0.943(18) . ?
O(W1 H(Wb 0.94(2) . ?
O(W2 H(Wc 0.960(18) . ?
O(W2 H(Wd 0.951(17) . ?
